data_2239305
loop_
_publ_author_name
'Tiritiris, Ioannis'
'Frey, Wolfgang'
'Kantlehner, Willi'

_publ_section_title
;
 <i>N</i>,<i>N</i>,<i>N</i>'-Trimethyl-<i>N</i>''-(4-nitrophenyl)-<i>N</i>'-phenylguanidine
;
_journal_coeditor_code NR2049
_journal_issue 5
_journal_name_full 'Acta Crystallographica Section E'
_journal_page_first o516
_journal_page_last o517
_journal_paper_doi 10.1107/S160053681400693X
_journal_volume 70
_journal_year 2014
_chemical_formula_iupac 'C16 H18 N4 O2'
_chemical_formula_moiety 'C16 H18 N4 O2'
_chemical_formula_sum 'C16 H18 N4 O2'
_chemical_formula_weight 298.34
_chemical_name_systematic <i>N</i>,<i>N</i>,<i>N</i>'-Trimethyl-<i>N</i>''-(4-nitrophenyl)-<i>N</i>'-phenylguanidine
_space_group_IT_number 15
_symmetry_cell_setting monoclinic
_symmetry_space_group_name_Hall '-C 2yc'
_symmetry_space_group_name_H-M 'C 1 2/c 1'
_atom_sites_solution_hydrogens geom
_atom_sites_solution_primary direct
_atom_sites_solution_secondary difmap
_audit_creation_method SHELXL97
_cell_angle_alpha 90.00
_cell_angle_beta 109.503(7)
_cell_angle_gamma 90.00
_cell_formula_units_Z 8
_cell_length_a 18.409(2)
_cell_length_b 7.7140(8)
_cell_length_c 22.493(3)
_cell_measurement_reflns_used 35
_cell_measurement_temperature 293(2)
_cell_measurement_theta_max 17
_cell_measurement_theta_min 14
_cell_volume 3010.9(6)
_computing_cell_refinement 'XSCANS (Siemens, 1996)'
_computing_data_collection 'XSCANS (Siemens, 1996)'
_computing_data_reduction 'SHELXTL (Sheldrick, 2008)'
_computing_molecular_graphics 'DIAMOND (Brandenburg & Putz, 2005)'
_computing_publication_material 'SHELXL97 (Sheldrick, 2008)'
_computing_structure_refinement 'SHELXL97 (Sheldrick, 2008)'
_computing_structure_solution 'SHELXS97 (Sheldrick, 2008)'
_diffrn_ambient_temperature 293(2)
_diffrn_measured_fraction_theta_full 1.000
_diffrn_measured_fraction_theta_max 1.000
_diffrn_measurement_device_type 'Nicolet P3/F'
_diffrn_measurement_method 'Wyckoff scan'
_diffrn_radiation_monochromator graphite
_diffrn_radiation_source 'sealed tube'
_diffrn_radiation_type MoK\a
_diffrn_radiation_wavelength 0.71073
_diffrn_reflns_av_R_equivalents 0.0000
_diffrn_reflns_av_sigmaI/netI 0.0308
_diffrn_reflns_limit_h_max 21
_diffrn_reflns_limit_h_min -22
_diffrn_reflns_limit_k_max 9
_diffrn_reflns_limit_k_min 0
_diffrn_reflns_limit_l_max 27
_diffrn_reflns_limit_l_min 0
_diffrn_reflns_number 2974
_diffrn_reflns_theta_full 26.00
_diffrn_reflns_theta_max 26.00
_diffrn_reflns_theta_min 1.92
_diffrn_standards_decay_% 3
_diffrn_standards_interval_count 50
_diffrn_standards_number 3
_exptl_absorpt_coefficient_mu 0.090
_exptl_absorpt_correction_type none
_exptl_crystal_colour colorless
_exptl_crystal_density_diffrn 1.316
_exptl_crystal_density_method 'not measured'
_exptl_crystal_description plate
_exptl_crystal_F_000 1264
_exptl_crystal_size_max 0.35
_exptl_crystal_size_mid 0.25
_exptl_crystal_size_min 0.20
_refine_diff_density_max 0.176
_refine_diff_density_min -0.218
_refine_ls_extinction_coef 0.0044(4)
_refine_ls_extinction_expression Fc^*^=kFc[1+0.001xFc^2^\l^3^/sin(2\q)]^-1/4^
_refine_ls_extinction_method 'SHELXL97 (Sheldrick, 2008)'
_refine_ls_goodness_of_fit_ref 1.055
_refine_ls_hydrogen_treatment constr
_refine_ls_matrix_type full
_refine_ls_number_parameters 203
_refine_ls_number_reflns 2974
_refine_ls_number_restraints 0
_refine_ls_restrained_S_all 1.055
_refine_ls_R_factor_all 0.0783
_refine_ls_R_factor_gt 0.0530
_refine_ls_shift/su_max 0.000
_refine_ls_shift/su_mean 0.000
_refine_ls_structure_factor_coef Fsqd
_refine_ls_weighting_details 'calc w=1/[\s^2^(Fo^2^)+(0.0442P)^2^+2.9581P] where P=(Fo^2^+2Fc^2^)/3'
_refine_ls_weighting_scheme calc
_refine_ls_wR_factor_gt 0.1140
_refine_ls_wR_factor_ref 0.1239
_reflns_number_gt 2237
_reflns_number_total 2974
_reflns_threshold_expression I>2\s(I)
_cod_data_source_file nr2049sup1.cif
_cod_data_source_block I
_cod_original_sg_symbol_H-M 'C 2/c'
_cod_database_code 2239305
_cod_database_fobs_code 2239305

loop_
_symmetry_equiv_pos_as_xyz
x,y,z
-x,y,1/2-z
-x,-y,-z
x,-y,1/2+z
1/2+x,1/2+y,z
1/2-x,1/2+y,1/2-z
1/2-x,1/2-y,-z
1/2+x,1/2-y,1/2+z

loop_
_atom_site_type_symbol
_atom_site_label
_atom_site_fract_x
_atom_site_fract_y
_atom_site_fract_z
_atom_site_U_iso_or_equiv
_atom_site_adp_type
_atom_site_calc_flag
_atom_site_refinement_flags
_atom_site_occupancy
_atom_site_symmetry_multiplicity
C C1 0.11956(11) 0.3349(3) 0.21285(9) 0.0330(4) Uani d . 1 1
N N1 0.09025(10) 0.2129(2) 0.16803(8) 0.0384(4) Uani d . 1 1
N N2 0.16570(9) 0.4615(2) 0.19854(7) 0.0356(4) Uani d . 1 1
N N3 0.10725(10) 0.3212(2) 0.26620(7) 0.0384(4) Uani d . 1 1
C C2 0.12086(14) 0.1763(3) 0.11771(10) 0.0493(6) Uani d . 1 1
H H2A 0.0856 0.2179 0.0784 0.074 Uiso calc R 1 1
H H2B 0.1276 0.0534 0.1150 0.074 Uiso calc R 1 1
H H2C 0.1697 0.2333 0.1264 0.074 Uiso calc R 1 1
C C3 0.03122(15) 0.0957(3) 0.17362(11) 0.0544(6) Uani d . 1 1
H H3A 0.0551 -0.0061 0.1964 0.082 Uiso calc R 1 1
H H3B -0.0021 0.0632 0.1323 0.082 Uiso calc R 1 1
H H3C 0.0016 0.1525 0.1958 0.082 Uiso calc R 1 1
C C4 0.24120(12) 0.4984(3) 0.24453(11) 0.0467(5) Uani d . 1 1
H H4A 0.2483 0.4306 0.2818 0.070 Uiso calc R 1 1
H H4B 0.2445 0.6194 0.2552 0.070 Uiso calc R 1 1
H H4C 0.2805 0.4697 0.2269 0.070 Uiso calc R 1 1
C C5 0.13871(12) 0.5590(3) 0.14236(9) 0.0351(4) Uani d . 1 1
C C6 0.05972(12) 0.5794(3) 0.11112(10) 0.0426(5) Uani d . 1 1
H H6 0.0246 0.5297 0.1277 0.051 Uiso calc R 1 1
C C7 0.03365(14) 0.6734(3) 0.05569(10) 0.0506(6) Uani d . 1 1
H H7 -0.0191 0.6847 0.0349 0.061 Uiso calc R 1 1
C C8 0.08444(15) 0.7502(3) 0.03083(10) 0.0529(6) Uani d . 1 1
H H8 0.0665 0.8125 -0.0067 0.063 Uiso calc R 1 1
C C9 0.16233(15) 0.7334(3) 0.06238(11) 0.0529(6) Uani d . 1 1
H H9 0.1971 0.7867 0.0462 0.064 Uiso calc R 1 1
C C10 0.18983(13) 0.6391(3) 0.11746(10) 0.0451(5) Uani d . 1 1
H H10 0.2426 0.6291 0.1380 0.054 Uiso calc R 1 1
C C11 0.11811(11) 0.4595(3) 0.30767(9) 0.0343(4) Uani d . 1 1
C C12 0.14071(12) 0.4207(3) 0.37217(9) 0.0381(5) Uani d . 1 1
H H12 0.1473 0.3054 0.3849 0.046 Uiso calc R 1 1
C C13 0.15342(12) 0.5484(3) 0.41700(9) 0.0389(5) Uani d . 1 1
H H13 0.1689 0.5200 0.4596 0.047 Uiso calc R 1 1
C C14 0.14288(11) 0.7195(3) 0.39797(9) 0.0359(5) Uani d . 1 1
C C15 0.11713(12) 0.7640(3) 0.33462(9) 0.0400(5) Uani d . 1 1
H H15 0.1088 0.8795 0.3224 0.048 Uiso calc R 1 1
C C16 0.10416(12) 0.6349(3) 0.29011(9) 0.0403(5) Uani d . 1 1
H H16 0.0858 0.6639 0.2476 0.048 Uiso calc R 1 1
N N4 0.15796(10) 0.8552(2) 0.44528(8) 0.0420(4) Uani d . 1 1
O O1 0.17013(11) 0.8141(2) 0.50039(7) 0.0594(5) Uani d . 1 1
O O2 0.15764(12) 1.0061(2) 0.42853(9) 0.0682(6) Uani d . 1 1

loop_
_atom_site_aniso_label
_atom_site_aniso_U_11
_atom_site_aniso_U_22
_atom_site_aniso_U_33
_atom_site_aniso_U_12
_atom_site_aniso_U_13
_atom_site_aniso_U_23
C1 0.0320(10) 0.0350(10) 0.0298(9) 0.0008(8) 0.0075(8) 0.0000(8)
N1 0.0432(10) 0.0390(9) 0.0322(8) -0.0066(8) 0.0116(7) -0.0069(7)
N2 0.0323(8) 0.0417(10) 0.0296(8) -0.0062(7) 0.0062(7) -0.0008(7)
N3 0.0466(10) 0.0382(10) 0.0318(8) -0.0040(8) 0.0148(7) -0.0027(7)
C2 0.0575(14) 0.0557(14) 0.0345(11) 0.0041(12) 0.0152(10) -0.0095(10)
C3 0.0602(15) 0.0503(14) 0.0496(13) -0.0181(12) 0.0141(11) -0.0088(11)
C4 0.0341(11) 0.0515(14) 0.0465(12) -0.0057(10) 0.0027(9) 0.0047(10)
C5 0.0376(10) 0.0360(11) 0.0314(9) -0.0010(9) 0.0113(8) -0.0025(8)
C6 0.0363(11) 0.0529(13) 0.0386(11) -0.0004(10) 0.0124(9) 0.0043(10)
C7 0.0445(13) 0.0609(15) 0.0408(12) 0.0045(11) 0.0068(10) 0.0038(11)
C8 0.0671(16) 0.0527(14) 0.0349(11) -0.0012(12) 0.0118(11) 0.0083(11)
C9 0.0603(15) 0.0551(15) 0.0477(13) -0.0103(12) 0.0237(12) 0.0064(11)
C10 0.0412(12) 0.0511(13) 0.0430(12) -0.0064(10) 0.0142(9) 0.0027(10)
C11 0.0327(10) 0.0400(11) 0.0318(10) -0.0023(8) 0.0127(8) -0.0015(9)
C12 0.0458(12) 0.0339(11) 0.0343(10) 0.0012(9) 0.0128(9) 0.0033(9)
C13 0.0430(11) 0.0448(12) 0.0290(10) 0.0014(10) 0.0118(8) 0.0033(9)
C14 0.0364(11) 0.0397(11) 0.0335(10) 0.0008(9) 0.0141(8) -0.0054(9)
C15 0.0475(12) 0.0356(11) 0.0388(11) 0.0094(9) 0.0167(9) 0.0031(9)
C16 0.0471(12) 0.0445(12) 0.0279(10) 0.0078(10) 0.0108(9) 0.0036(9)
N4 0.0435(10) 0.0426(11) 0.0429(10) -0.0015(8) 0.0184(8) -0.0078(8)
O1 0.0782(12) 0.0658(12) 0.0362(8) -0.0074(9) 0.0215(8) -0.0125(8)
O2 0.1042(16) 0.0391(10) 0.0635(11) -0.0023(10) 0.0309(11) -0.0080(8)

loop_
_atom_type_symbol
_atom_type_description
_atom_type_scat_dispersion_real
_atom_type_scat_dispersion_imag
_atom_type_scat_source
C C 0.0033 0.0016 'International Tables Vol C Tables 4.2.6.8 and 6.1.1.4'
H H 0.0000 0.0000 'International Tables Vol C Tables 4.2.6.8 and 6.1.1.4'
N N 0.0061 0.0033 'International Tables Vol C Tables 4.2.6.8 and 6.1.1.4'
O O 0.0106 0.0060 'International Tables Vol C Tables 4.2.6.8 and 6.1.1.4'

loop_
_geom_angle_atom_site_label_1
_geom_angle_atom_site_label_2
_geom_angle_atom_site_label_3
_geom_angle
N3 C1 N1 118.90(18)
N3 C1 N2 125.16(18)
N1 C1 N2 115.81(16)
C1 N1 C2 123.70(18)
C1 N1 C3 119.52(17)
C2 N1 C3 116.34(18)
C1 N2 C5 121.22(16)
C1 N2 C4 118.76(16)
C5 N2 C4 119.93(17)
C1 N3 C11 121.92(18)
N1 C2 H2A 109.5
N1 C2 H2B 109.5
H2A C2 H2B 109.5
N1 C2 H2C 109.5
H2A C2 H2C 109.5
H2B C2 H2C 109.5
N1 C3 H3A 109.5
N1 C3 H3B 109.5
H3A C3 H3B 109.5
N1 C3 H3C 109.5
H3A C3 H3C 109.5
H3B C3 H3C 109.5
N2 C4 H4A 109.5
N2 C4 H4B 109.5
H4A C4 H4B 109.5
N2 C4 H4C 109.5
H4A C4 H4C 109.5
H4B C4 H4C 109.5
C10 C5 C6 118.56(19)
C10 C5 N2 120.95(19)
C6 C5 N2 120.48(18)
C7 C6 C5 120.2(2)
C7 C6 H6 119.9
C5 C6 H6 119.9
C8 C7 C6 121.0(2)
C8 C7 H7 119.5
C6 C7 H7 119.5
C7 C8 C9 118.8(2)
C7 C8 H8 120.6
C9 C8 H8 120.6
C8 C9 C10 121.3(2)
C8 C9 H9 119.4
C10 C9 H9 119.4
C9 C10 C5 120.1(2)
C9 C10 H10 119.9
C5 C10 H10 119.9
N3 C11 C12 117.26(18)
N3 C11 C16 125.34(17)
C12 C11 C16 117.30(18)
C13 C12 C11 121.7(2)
C13 C12 H12 119.1
C11 C12 H12 119.1
C12 C13 C14 119.09(18)
C12 C13 H13 120.5
C14 C13 H13 120.5
C13 C14 C15 121.30(19)
C13 C14 N4 119.30(18)
C15 C14 N4 119.39(19)
C16 C15 C14 119.0(2)
C16 C15 H15 120.5
C14 C15 H15 120.5
C15 C16 C11 121.35(18)
C15 C16 H16 119.3
C11 C16 H16 119.3
O2 N4 O1 122.59(19)
O2 N4 C14 118.72(18)
O1 N4 C14 118.70(19)

loop_
_geom_bond_atom_site_label_1
_geom_bond_atom_site_label_2
_geom_bond_distance
C1 N3 1.298(2)
C1 N1 1.353(2)
C1 N2 1.401(3)
N1 C2 1.451(3)
N1 C3 1.451(3)
N2 C5 1.411(2)
N2 C4 1.457(2)
N3 C11 1.387(2)
C2 H2A 0.9600
C2 H2B 0.9600
C2 H2C 0.9600
C3 H3A 0.9600
C3 H3B 0.9600
C3 H3C 0.9600
C4 H4A 0.9600
C4 H4B 0.9600
C4 H4C 0.9600
C5 C10 1.390(3)
C5 C6 1.397(3)
C6 C7 1.382(3)
C6 H6 0.9300
C7 C8 1.374(3)
C7 H7 0.9300
C8 C9 1.377(3)
C8 H8 0.9300
C9 C10 1.379(3)
C9 H9 0.9300
C10 H10 0.9300
C11 C12 1.402(3)
C11 C16 1.408(3)
C12 C13 1.372(3)
C12 H12 0.9300
C13 C14 1.381(3)
C13 H13 0.9300
C14 C15 1.386(3)
C14 N4 1.452(3)
C15 C16 1.375(3)
C15 H15 0.9300
C16 H16 0.9300
N4 O2 1.223(2)
N4 O1 1.226(2)

loop_
_geom_hbond_atom_site_label_D
_geom_hbond_atom_site_label_H
_geom_hbond_atom_site_label_A
_geom_hbond_site_symmetry_A
_geom_hbond_distance_DH
_geom_hbond_distance_HA
_geom_hbond_distance_DA
_geom_hbond_angle_DHA
_geom_hbond_publ_flag
C12 H12 O2 1_545 0.93 2.49 3.416(3) 173 y
C2 H2A O1 4_564 0.96 2.72 3.064(3) 102 y

loop_
_geom_torsion_atom_site_label_1
_geom_torsion_atom_site_label_2
_geom_torsion_atom_site_label_3
_geom_torsion_atom_site_label_4
_geom_torsion
N3 C1 N1 C2 -157.1(2)
N2 C1 N1 C2 18.9(3)
N3 C1 N1 C3 15.0(3)
N2 C1 N1 C3 -169.05(19)
N3 C1 N2 C5 -130.6(2)
N1 C1 N2 C5 53.7(3)
N3 C1 N2 C4 46.0(3)
N1 C1 N2 C4 -129.7(2)
N1 C1 N3 C11 -163.60(18)
N2 C1 N3 C11 20.8(3)
C1 N2 C5 C10 -158.0(2)
C4 N2 C5 C10 25.4(3)
C1 N2 C5 C6 23.1(3)
C4 N2 C5 C6 -153.4(2)
C10 C5 C6 C7 1.9(3)
N2 C5 C6 C7 -179.2(2)
C5 C6 C7 C8 -1.0(4)
C6 C7 C8 C9 -0.5(4)
C7 C8 C9 C10 1.1(4)
C8 C9 C10 C5 -0.2(4)
C6 C5 C10 C9 -1.3(3)
N2 C5 C10 C9 179.8(2)
C1 N3 C11 C12 -149.4(2)
C1 N3 C11 C16 34.4(3)
N3 C11 C12 C13 179.57(19)
C16 C11 C12 C13 -3.9(3)
C11 C12 C13 C14 0.7(3)
C12 C13 C14 C15 2.3(3)
C12 C13 C14 N4 -178.60(18)
C13 C14 C15 C16 -2.0(3)
N4 C14 C15 C16 178.97(19)
C14 C15 C16 C11 -1.4(3)
N3 C11 C16 C15 -179.51(19)
C12 C11 C16 C15 4.2(3)
C13 C14 N4 O2 171.2(2)
C15 C14 N4 O2 -9.8(3)
C13 C14 N4 O1 -9.2(3)
C15 C14 N4 O1 169.88(19)
